data_4348231
loop_
_publ_author_name
'Sekine, Yoshihiro'
'Nihei, Masayuki'
'Kumai, Reiji'
'Nakao, Hironori'
'Murakami, Youichi'
'Oshio, Hiroki'

_publ_section_title
;
 Investigation of the light-induced electron-transfer-coupled spin
 transition in a cyanide-bridged [Co2Fe2] complex by X-ray diffraction and
 absorption measurements
;
_journal_issue 7
_journal_name_full 'Inorg. Chem. Front.'
_journal_page_first 540
_journal_paper_doi 10.1039/C4QI00074A
_journal_volume 1
_journal_year 2014
_chemical_formula_sum 'C110 H148 B2 Co2 F12 Fe2 N26 O2 P2'
_chemical_formula_weight 2407.66
_space_group_IT_number 15
_space_group_name_Hall '-C 2yc'
_space_group_name_H-M_alt 'C 1 2/c 1'
_symmetry_cell_setting monoclinic
_symmetry_space_group_name_H-M 'C 1 2/c 1'
_atom_sites_solution_hydrogens geom
_atom_sites_solution_primary direct
_atom_sites_solution_secondary difmap
_audit_creation_method SHELXL-97
_cell_angle_alpha 90.00
_cell_angle_beta 114.159(18)
_cell_angle_gamma 90.00
_cell_formula_units_Z 4
_cell_length_a 24.56(3)
_cell_length_b 19.67(2)
_cell_length_c 29.88(4)
_cell_measurement_temperature 24(2)
_cell_volume 13171(3)
_computing_cell_refinement 'Bruker SMART'
_computing_data_collection 'Bruker SMART'
_computing_data_reduction 'Bruker SMART'
_computing_molecular_graphics 'Bruker SHELXTL'
_computing_publication_material 'Bruker SHELXTL'
_computing_structure_refinement 'SHELXL-97 (Sheldrick, 2008)'
_computing_structure_solution 'SHELXS-97 (Sheldrick, 2008)'
_diffrn_ambient_temperature 24(2)
_diffrn_detector_area_resol_mean 8.333
_diffrn_measured_fraction_theta_full 0.992
_diffrn_measured_fraction_theta_max 0.992
_diffrn_measurement_device_type 'CCD area detector'
_diffrn_measurement_method 'phi and omega scans'
_diffrn_radiation_monochromator graphite
_diffrn_radiation_source 'fine-focus sealed tube'
_diffrn_radiation_type MoK\a
_diffrn_radiation_wavelength 0.71073
_diffrn_reflns_av_R_equivalents 0.2384
_diffrn_reflns_av_sigmaI/netI 0.3973
_diffrn_reflns_limit_h_max 27
_diffrn_reflns_limit_h_min -19
_diffrn_reflns_limit_k_max 22
_diffrn_reflns_limit_k_min -20
_diffrn_reflns_limit_l_max 29
_diffrn_reflns_limit_l_min -33
_diffrn_reflns_number 24967
_diffrn_reflns_theta_full 23.50
_diffrn_reflns_theta_max 23.50
_diffrn_reflns_theta_min 1.38
_exptl_absorpt_coefficient_mu 0.558
_exptl_absorpt_correction_T_max 0.9726
_exptl_absorpt_correction_T_min 0.9463
_exptl_absorpt_correction_type empirical
_exptl_absorpt_process_details 'Bruker SADABS'
_exptl_crystal_colour red
_exptl_crystal_density_diffrn 1.214
_exptl_crystal_density_method 'not measured'
_exptl_crystal_description plate
_exptl_crystal_F_000 5040
_exptl_crystal_size_max 0.10
_exptl_crystal_size_mid 0.10
_exptl_crystal_size_min 0.05
_refine_diff_density_max 1.620
_refine_diff_density_min -0.610
_refine_diff_density_rms 0.123
_refine_ls_extinction_method none
_refine_ls_goodness_of_fit_ref 1.040
_refine_ls_hydrogen_treatment constr
_refine_ls_matrix_type full
_refine_ls_number_parameters 841
_refine_ls_number_reflns 9672
_refine_ls_number_restraints 246
_refine_ls_restrained_S_all 1.038
_refine_ls_R_factor_all 0.2931
_refine_ls_R_factor_gt 0.1295
_refine_ls_shift/su_max 0.000
_refine_ls_shift/su_mean 0.000
_refine_ls_structure_factor_coef Fsqd
_refine_ls_weighting_details 'calc w=1/[\s^2^(Fo^2^)+(0.1000P)^2^+0.5000P] where P=(Fo^2^+2Fc^2^)/3'
_refine_ls_weighting_scheme calc
_refine_ls_wR_factor_gt 0.3066
_refine_ls_wR_factor_ref 0.3882
_reflns_number_gt 3944
_reflns_number_total 9672
_reflns_threshold_expression >2sigma(I)
_cod_data_source_file c4qi00074a2.cif
_cod_data_source_block a_photo
_cod_depositor_comments
;
The following automatic conversions were performed:

data item '_symmetry_cell_setting' value 'Monoclinic' was changed to
'monoclinic' in accordance with the
/home/saulius/struct/COD-crude-data/automatic-downloads/DataCite-retrospective/RSC/depositions/lib/dictionaries/cif_core.dic
dictionary named 'cif_core.dic' version 2.4.2 last updated on
2011-04-26.

Automatic conversion script
Id: cif_fix_values 6909 2019-04-08 15:41:33Z antanas 
;
_cod_original_cell_volume 13170(28)
_cod_original_sg_symbol_H-M C2/c
_cod_database_code 4348231

loop_
_symmetry_equiv_pos_as_xyz
'x, y, z'
'-x, y, -z+1/2'
'x+1/2, y+1/2, z'
'-x+1/2, y+1/2, -z+1/2'
'-x, -y, -z'
'x, -y, z-1/2'
'-x+1/2, -y+1/2, -z'
'x+1/2, -y+1/2, z-1/2'

loop_
_atom_site_label
_atom_site_type_symbol
_atom_site_fract_x
_atom_site_fract_y
_atom_site_fract_z
_atom_site_U_iso_or_equiv
_atom_site_adp_type
_atom_site_occupancy
_atom_site_symmetry_multiplicity
_atom_site_calc_flag
_atom_site_refinement_flags
_atom_site_disorder_assembly
_atom_site_disorder_group
Co1 Co 0.53507(9) 0.35881(8) 0.95197(5) 0.0416(6) Uani 1 1 d . . .
Fe1 Fe 0.34933(9) 0.41788(8) 0.98348(5) 0.0447(6) Uani 1 1 d . . .
P2 P 0.5000 0.0000 0.0000 0.0540(16) Uani 1 2 d SU . .
P1 P 0.5000 0.2639(4) 0.7500 0.147(5) Uani 1 2 d SDU . .
F4 F 0.4805(4) 0.0756(4) 0.0065(3) 0.063(3) Uani 0.855(15) 1 d P A 8
F6 F 0.5219(7) -0.0084(5) 0.0581(3) 0.084(4) Uani 0.855(15) 1 d P A 8
F5 F 0.5635(6) 0.0325(6) 0.0067(5) 0.093(4) Uani 0.855(15) 1 d PU A 8
F5D F 0.576(4) 0.011(4) 0.042(3) 0.07(3) Uani 0.145(15) 1 d PU . 7
F6D F 0.485(2) -0.032(2) 0.0459(13) 0.017(11) Uani 0.145(15) 1 d PU A 7
F4D F 0.430(3) 0.019(3) -0.0311(18) 0.06(2) Uani 0.145(15) 1 d PU . 7
F1 F 0.5090(11) 0.3027(13) 0.7990(6) 0.044(7) Uani 0.32(2) 1 d PDU . 4
F2 F 0.4555(16) 0.1991(14) 0.7233(13) 0.109(14) Uani 0.32(2) 1 d PDU . 4
F3 F 0.5068(15) 0.2359(17) 0.6993(8) 0.092(12) Uani 0.32(2) 1 d PDU . 4
F2D F 0.4852(9) 0.3333(10) 0.7147(7) 0.129(7) Uani 0.68(2) 1 d PDU . 5
F1D F 0.4273(6) 0.2631(8) 0.7377(5) 0.112(7) Uani 0.68(2) 1 d PDU . 5
F3D F 0.4861(16) 0.1969(14) 0.7110(11) 0.232(15) Uani 0.68(2) 1 d PDU . 5
B1 B 0.2219(9) 0.3730(8) 0.9113(5) 0.061(5) Uani 1 1 d . . .
H1 H 0.1809 0.3585 0.8883 0.073 Uiso 1 1 calc R . .
C2 C 0.4231(8) 0.4023(5) 0.9771(4) 0.044(4) Uani 1 1 d . . .
C1 C 0.3802(6) 0.5074(7) 1.0041(4) 0.041(3) Uani 1 1 d . . .
C3 C 0.3918(7) 0.3930(6) 1.0518(5) 0.048(4) Uani 1 1 d . . .
C7 C 0.2612(7) 0.4731(6) 1.0251(4) 0.045(4) Uani 1 1 d . . .
C8 C 0.1967(10) 0.4748(6) 1.0070(4) 0.081(7) Uani 1 1 d . . .
H8 H 0.1746 0.4962 1.0228 0.097 Uiso 1 1 calc R . .
C9 C 0.1720(7) 0.4398(6) 0.9621(5) 0.050(4) Uani 1 1 d . . .
C4 C 0.3482(8) 0.2591(7) 0.9803(5) 0.056(4) Uani 1 1 d . . .
C5 C 0.3021(8) 0.2064(8) 0.9575(6) 0.070(5) Uani 1 1 d . . .
H5 H 0.3059 0.1584 0.9610 0.084 Uiso 1 1 calc R . .
C6 C 0.2533(8) 0.2431(9) 0.9305(6) 0.071(5) Uani 1 1 d . . .
C10 C 0.3220(6) 0.4849(6) 0.8809(4) 0.037(3) Uani 1 1 d . . .
C11 C 0.2747(6) 0.4826(6) 0.8336(4) 0.044(4) Uani 1 1 d . . .
H11 H 0.2724 0.5062 0.8051 0.053 Uiso 1 1 calc R . .
C12 C 0.2327(6) 0.4390(6) 0.8373(4) 0.046(4) Uani 1 1 d . . .
C23 C 0.6094(7) 0.3049(6) 0.8965(4) 0.063(5) Uani 1 1 d . . .
H23 H 0.5925 0.3421 0.8749 0.075 Uiso 1 1 calc R . .
C24 C 0.6426(6) 0.2579(6) 0.8839(4) 0.042(3) Uani 1 1 d . . .
H24 H 0.6475 0.2628 0.8541 0.050 Uiso 1 1 calc R . .
C25 C 0.6697(6) 0.2017(5) 0.9158(4) 0.041(3) Uani 1 1 d . . .
C26 C 0.6592(5) 0.1978(5) 0.9589(4) 0.034(3) Uani 1 1 d . . .
H26 H 0.6757 0.1612 0.9812 0.041 Uiso 1 1 calc R . .
C27 C 0.6250(6) 0.2471(5) 0.9690(3) 0.039(3) Uani 1 1 d . . .
N13 N 0.5751(5) 0.2988(5) 1.0158(3) 0.048(3) Uani 1 1 d D . .
C28 C 0.6114(5) 0.2470(5) 1.0143(3) 0.033(3) Uani 1 1 d D . .
C29 C 0.6351(6) 0.1976(6) 1.0513(4) 0.049(4) Uani 1 1 d D . .
H29 H 0.6598 0.1623 1.0484 0.058 Uiso 1 1 calc R . .
C30 C 0.6215(7) 0.2013(6) 1.0933(4) 0.054(4) Uani 1 1 d D . .
C51 C 0.6456(7) 0.1494(6) 1.1363(4) 0.059(4) Uani 1 1 d D . .
C31 C 0.5864(6) 0.2564(5) 1.0959(4) 0.049(4) Uani 1 1 d D . .
H31 H 0.5776 0.2622 1.1238 0.059 Uiso 1 1 calc R . .
C32 C 0.5644(6) 0.3031(6) 1.0567(4) 0.049(4) Uani 1 1 d D . .
H32 H 0.5406 0.3397 1.0591 0.059 Uiso 1 1 calc R . .
N10 N 0.4719(5) 0.2826(5) 0.9104(3) 0.055(3) Uani 1 1 d D . .
C17 C 0.4326(7) 0.3041(7) 0.8649(4) 0.068(5) Uani 1 1 d D . .
C16 C 0.3852(8) 0.2633(8) 0.8347(5) 0.105(7) Uani 1 1 d D . .
H16 H 0.3562 0.2805 0.8047 0.126 Uiso 1 1 calc R . .
C15 C 0.3814(10) 0.1950(9) 0.8498(5) 0.146(12) Uani 1 1 d D B .
C39 C 0.3360(10) 0.1415(10) 0.8161(7) 0.157(8) Uani 1 1 d DU . .
C14 C 0.4215(8) 0.1718(8) 0.8961(5) 0.095(6) Uani 1 1 d D . .
H14 H 0.4187 0.1275 0.9077 0.115 Uiso 1 1 calc R B .
C13 C 0.4660(7) 0.2182(6) 0.9243(4) 0.061(4) Uani 1 1 d D B .
H13 H 0.4941 0.2033 0.9555 0.073 Uiso 1 1 calc R . .
C18 C 0.4420(7) 0.3730(7) 0.8498(4) 0.056(4) Uani 1 1 d . . .
C19 C 0.4047(7) 0.4042(8) 0.8035(4) 0.066(4) Uani 1 1 d . . .
H19 H 0.3700 0.3815 0.7815 0.079 Uiso 1 1 calc R . .
C20 C 0.4200(7) 0.4684(7) 0.7910(4) 0.053(4) Uani 1 1 d . C .
C21 C 0.4682(7) 0.5017(7) 0.8252(4) 0.055(4) Uani 1 1 d . . .
H21 H 0.4779 0.5459 0.8179 0.066 Uiso 1 1 calc R . .
C22 C 0.5045(6) 0.4713(6) 0.8716(4) 0.044(3) Uani 1 1 d . . .
H22 H 0.5375 0.4956 0.8947 0.052 Uiso 1 1 calc R . .
C35 C 0.3025(6) 0.5067(6) 1.0697(4) 0.054(4) Uani 1 1 d . . .
H35A H 0.3366 0.4768 1.0869 0.081 Uiso 1 1 calc R . .
H35B H 0.2820 0.5166 1.0911 0.081 Uiso 1 1 calc R . .
H35C H 0.3166 0.5492 1.0610 0.081 Uiso 1 1 calc R . .
C36 C 0.1097(7) 0.4270(7) 0.9276(5) 0.066(4) Uani 1 1 d . . .
H36A H 0.1029 0.4458 0.8954 0.099 Uiso 1 1 calc R . .
H36B H 0.0826 0.4489 0.9399 0.099 Uiso 1 1 calc R . .
H36C H 0.1022 0.3779 0.9247 0.099 Uiso 1 1 calc R . .
C33 C 0.4107(7) 0.2449(7) 1.0145(5) 0.056(4) Uani 1 1 d . . .
H33A H 0.4375 0.2759 1.0076 0.084 Uiso 1 1 calc R . .
H33B H 0.4208 0.1978 1.0103 0.084 Uiso 1 1 calc R . .
H33C H 0.4151 0.2516 1.0484 0.084 Uiso 1 1 calc R . .
C34 C 0.1899(9) 0.2117(10) 0.8972(7) 0.113(7) Uani 1 1 d . . .
H34A H 0.1925 0.1620 0.8985 0.170 Uiso 1 1 calc R . .
H34B H 0.1778 0.2269 0.8633 0.170 Uiso 1 1 calc R . .
H34C H 0.1604 0.2268 0.9094 0.170 Uiso 1 1 calc R . .
C37 C 0.3742(6) 0.5275(6) 0.8954(3) 0.041(4) Uani 1 1 d . . .
H37A H 0.3700 0.5663 0.9143 0.062 Uiso 1 1 calc R . .
H37B H 0.3785 0.5441 0.8660 0.062 Uiso 1 1 calc R . .
H37C H 0.4096 0.5012 0.9156 0.062 Uiso 1 1 calc R . .
C38 C 0.1713(7) 0.4187(8) 0.7990(5) 0.070(5) Uani 1 1 d . . .
H38A H 0.1698 0.3693 0.7944 0.106 Uiso 1 1 calc R . .
H38B H 0.1641 0.4412 0.7678 0.106 Uiso 1 1 calc R . .
H38C H 0.1406 0.4326 0.8102 0.106 Uiso 1 1 calc R . .
C47 C 0.7045(7) 0.1446(6) 0.9018(4) 0.050(4) Uani 1 1 d . . .
C48 C 0.6586(8) 0.0866(7) 0.8769(5) 0.093(6) Uani 1 1 d D . .
H48A H 0.6275 0.1035 0.8462 0.140 Uiso 1 1 calc R . .
H48B H 0.6404 0.0720 0.8990 0.140 Uiso 1 1 calc R . .
H48C H 0.6791 0.0481 0.8698 0.140 Uiso 1 1 calc R . .
C49 C 0.7317(8) 0.1705(8) 0.8673(5) 0.096(7) Uani 1 1 d D . .
H49A H 0.7643 0.1404 0.8691 0.143 Uiso 1 1 calc R . .
H49B H 0.7472 0.2166 0.8769 0.143 Uiso 1 1 calc R . .
H49C H 0.7010 0.1712 0.8336 0.143 Uiso 1 1 calc R . .
C50 C 0.7566(7) 0.1142(8) 0.9478(5) 0.079(5) Uani 1 1 d D . .
H50A H 0.7742 0.0756 0.9378 0.118 Uiso 1 1 calc R . .
H50B H 0.7410 0.0989 0.9715 0.118 Uiso 1 1 calc R . .
H50C H 0.7871 0.1491 0.9630 0.118 Uiso 1 1 calc R . .
C52 C 0.6795(8) 0.0891(7) 1.1251(5) 0.076(5) Uani 1 1 d D . .
H52A H 0.7123 0.1069 1.1178 0.115 Uiso 1 1 calc R . .
H52B H 0.6519 0.0635 1.0967 0.115 Uiso 1 1 calc R . .
H52C H 0.6957 0.0590 1.1537 0.115 Uiso 1 1 calc R . .
C53 C 0.6876(7) 0.1868(7) 1.1839(4) 0.077(5) Uani 1 1 d D . .
H53A H 0.7055 0.1537 1.2104 0.116 Uiso 1 1 calc R . .
H53B H 0.6645 0.2200 1.1934 0.116 Uiso 1 1 calc R . .
H53C H 0.7191 0.2104 1.1779 0.116 Uiso 1 1 calc R . .
C54 C 0.5908(7) 0.1175(7) 1.1442(4) 0.066(5) Uani 1 1 d D . .
H54A H 0.5690 0.0864 1.1171 0.100 Uiso 1 1 calc R . .
H54B H 0.5641 0.1539 1.1452 0.100 Uiso 1 1 calc R . .
H54C H 0.6056 0.0924 1.1753 0.100 Uiso 1 1 calc R . .
C40 C 0.346(3) 0.130(3) 0.7681(16) 0.09(2) Uani 0.28(2) 1 d PDU B 1
H40A H 0.3803 0.0989 0.7753 0.142 Uiso 0.28(2) 1 calc PR B 1
H40B H 0.3545 0.1731 0.7562 0.142 Uiso 0.28(2) 1 calc PR B 1
H40C H 0.3105 0.1091 0.7429 0.142 Uiso 0.28(2) 1 calc PR B 1
C41 C 0.282(2) 0.186(2) 0.808(2) 0.10(2) Uani 0.28(2) 1 d PDU B 1
H41A H 0.2876 0.2315 0.7972 0.149 Uiso 0.28(2) 1 calc PR B 1
H41B H 0.2773 0.1905 0.8394 0.149 Uiso 0.28(2) 1 calc PR B 1
H41C H 0.2458 0.1655 0.7836 0.149 Uiso 0.28(2) 1 calc PR B 1
C42 C 0.330(3) 0.0687(16) 0.8325(19) 0.08(2) Uani 0.28(2) 1 d PDU B 1
H42A H 0.3633 0.0410 0.8329 0.120 Uiso 0.28(2) 1 calc PR B 1
H42B H 0.2922 0.0489 0.8096 0.120 Uiso 0.28(2) 1 calc PR B 1
H42C H 0.3306 0.0700 0.8655 0.120 Uiso 0.28(2) 1 calc PR B 1
C40D C 0.3080(13) 0.0992(13) 0.8441(9) 0.114(9) Uani 0.72(2) 1 d PDU B 2
H40D H 0.3392 0.0840 0.8753 0.171 Uiso 0.72(2) 1 calc PR B 2
H40E H 0.2879 0.0595 0.8244 0.171 Uiso 0.72(2) 1 calc PR B 2
H40F H 0.2788 0.1269 0.8505 0.171 Uiso 0.72(2) 1 calc PR B 2
C41D C 0.3818(18) 0.079(2) 0.8048(17) 0.25(2) Uani 0.72(2) 1 d PDU B 2
H41D H 0.4108 0.0612 0.8361 0.369 Uiso 0.72(2) 1 calc PR B 2
H41E H 0.4030 0.0999 0.7867 0.369 Uiso 0.72(2) 1 calc PR B 2
H41F H 0.3567 0.0418 0.7853 0.369 Uiso 0.72(2) 1 calc PR B 2
C42D C 0.2988(14) 0.1595(14) 0.7651(8) 0.136(10) Uani 0.72(2) 1 d PDU B 2
H42D H 0.3230 0.1839 0.7511 0.204 Uiso 0.72(2) 1 calc PR B 2
H42E H 0.2659 0.1887 0.7639 0.204 Uiso 0.72(2) 1 calc PR B 2
H42F H 0.2827 0.1181 0.7461 0.204 Uiso 0.72(2) 1 calc PR B 2
C43 C 0.3831(7) 0.4984(8) 0.7402(5) 0.082(5) Uani 1 1 d D . .
C44 C 0.3234(7) 0.4621(9) 0.7136(5) 0.033(5) Uani 0.64(2) 1 d PD C 3
H44A H 0.3021 0.4602 0.7351 0.049 Uiso 0.64(2) 1 calc PR C 3
H44B H 0.3305 0.4158 0.7052 0.049 Uiso 0.64(2) 1 calc PR C 3
H44C H 0.2993 0.4870 0.6836 0.049 Uiso 0.64(2) 1 calc PR C 3
C45 C 0.4215(9) 0.5062(14) 0.7126(7) 0.083(11) Uani 0.64(2) 1 d PD C 3
H45A H 0.4581 0.5306 0.7330 0.125 Uiso 0.64(2) 1 calc PR C 3
H45B H 0.3998 0.5320 0.6824 0.125 Uiso 0.64(2) 1 calc PR C 3
H45C H 0.4319 0.4612 0.7043 0.125 Uiso 0.64(2) 1 calc PR C 3
C46 C 0.3641(10) 0.5724(9) 0.7518(7) 0.066(7) Uani 0.64(2) 1 d PDU C 3
H46A H 0.3390 0.5675 0.7700 0.100 Uiso 0.64(2) 1 calc PR C 3
H46B H 0.3417 0.5963 0.7209 0.100 Uiso 0.64(2) 1 calc PR C 3
H46C H 0.4000 0.5984 0.7715 0.100 Uiso 0.64(2) 1 calc PR C 3
C44D C 0.3148(11) 0.500(3) 0.7210(18) 0.10(2) Uani 0.36(2) 1 d PDU C 4
H44D H 0.3010 0.4606 0.7332 0.157 Uiso 0.36(2) 1 calc PR C 4
H44E H 0.2973 0.4996 0.6850 0.157 Uiso 0.36(2) 1 calc PR C 4
H44F H 0.3026 0.5419 0.7324 0.157 Uiso 0.36(2) 1 calc PR C 4
C45D C 0.3949(19) 0.4441(16) 0.7037(12) 0.072(14) Uani 0.36(2) 1 d PDU C 4
H45D H 0.4380 0.4381 0.7140 0.108 Uiso 0.36(2) 1 calc PR C 4
H45E H 0.3771 0.4613 0.6700 0.108 Uiso 0.36(2) 1 calc PR C 4
H45F H 0.3768 0.4002 0.7053 0.108 Uiso 0.36(2) 1 calc PR C 4
C46D C 0.4079(18) 0.5593(15) 0.7231(15) 0.071(14) Uani 0.36(2) 1 d PDU C 4
H46D H 0.4515 0.5563 0.7367 0.107 Uiso 0.36(2) 1 calc PR C 4
H46E H 0.3962 0.6013 0.7344 0.107 Uiso 0.36(2) 1 calc PR C 4
H46F H 0.3920 0.5594 0.6872 0.107 Uiso 0.36(2) 1 calc PR C 4
C1S C 0.4867(12) 0.2586(17) 0.1831(12) 0.25(2) Uani 1 1 d . . .
H1S1 H 0.4876 0.2166 0.1658 0.372 Uiso 1 1 calc R . .
H1S2 H 0.4452 0.2721 0.1744 0.372 Uiso 1 1 calc R . .
H1S3 H 0.5067 0.2511 0.2186 0.372 Uiso 1 1 calc R . .
N2 N 0.4671(6) 0.3944(5) 0.9718(3) 0.048(3) Uani 1 1 d . . .
N1 N 0.5937(5) 0.4406(5) 0.9805(3) 0.043(3) Uani 1 1 d . . .
N3 N 0.4196(6) 0.3803(5) 1.0930(4) 0.059(3) Uani 1 1 d . . .
N6 N 0.2737(5) 0.4392(5) 0.9919(3) 0.049(3) Uani 1 1 d . . .
N7 N 0.2212(6) 0.4168(5) 0.9549(4) 0.056(3) Uani 1 1 d . . .
N4 N 0.3225(6) 0.3215(5) 0.9669(4) 0.053(3) Uani 1 1 d . . .
N5 N 0.2633(6) 0.3111(5) 0.9348(4) 0.057(3) Uani 1 1 d . . .
N8 N 0.3095(5) 0.4461(5) 0.9130(3) 0.046(3) Uani 1 1 d . . .
N9 N 0.2524(5) 0.4177(5) 0.8855(3) 0.051(3) Uani 1 1 d . . .
N12 N 0.5995(5) 0.3009(5) 0.9379(3) 0.053(3) Uani 1 1 d . . .
N11 N 0.4918(5) 0.4075(5) 0.8826(3) 0.044(3) Uani 1 1 d . . .
O1S O 0.5173(5) 0.3123(6) 0.1691(3) 0.081(4) Uani 1 1 d . . .
H1S H 0.4946 0.3460 0.1588 0.121 Uiso 1 1 calc R . .

loop_
_atom_site_aniso_label
_atom_site_aniso_U_11
_atom_site_aniso_U_22
_atom_site_aniso_U_33
_atom_site_aniso_U_23
_atom_site_aniso_U_13
_atom_site_aniso_U_12
Co1 0.0565(15) 0.0467(10) 0.0280(8) 0.0018(6) 0.0239(8) 0.0164(9)
Fe1 0.0562(16) 0.0508(11) 0.0359(9) 0.0056(7) 0.0278(9) 0.0114(10)
P2 0.057(5) 0.071(3) 0.044(3) 0.004(2) 0.031(3) 0.012(3)
P1 0.264(15) 0.129(7) 0.032(3) 0.000 0.045(5) 0.000
F4 0.096(9) 0.061(6) 0.054(5) 0.014(4) 0.052(5) 0.022(5)
F6 0.125(13) 0.076(7) 0.046(5) -0.006(5) 0.030(6) -0.011(8)
F5 0.081(8) 0.088(7) 0.116(8) -0.018(6) 0.047(6) -0.009(6)
F5D 0.07(3) 0.07(3) 0.07(3) 0.000(10) 0.028(13) -0.004(10)
F6D 0.017(13) 0.020(12) 0.018(12) -0.003(5) 0.010(7) 0.003(5)
F4D 0.03(3) 0.07(4) 0.03(3) 0.00(3) -0.03(2) 0.05(3)
F1 0.048(9) 0.049(8) 0.037(8) -0.004(5) 0.020(5) 0.000(5)
F2 0.106(15) 0.111(15) 0.107(15) 0.003(5) 0.040(7) -0.002(5)
F3 0.094(13) 0.098(13) 0.086(12) 0.002(5) 0.038(7) -0.003(5)
F2D 0.130(8) 0.130(8) 0.126(8) 0.008(5) 0.052(5) 0.000(5)
F1D 0.114(8) 0.120(8) 0.101(8) 0.002(4) 0.042(5) -0.013(5)
F3D 0.232(15) 0.232(15) 0.230(15) -0.002(5) 0.093(7) -0.001(5)
B1 0.073(15) 0.075(12) 0.049(9) -0.009(7) 0.040(9) -0.006(10)
C2 0.074(13) 0.025(6) 0.042(7) 0.002(5) 0.031(8) -0.009(7)
C1 0.039(10) 0.061(8) 0.035(6) 0.018(6) 0.026(6) 0.029(8)
C3 0.056(11) 0.052(8) 0.050(8) 0.005(6) 0.036(7) 0.011(7)
C7 0.033(10) 0.065(9) 0.042(7) 0.012(6) 0.022(7) 0.025(8)
C8 0.18(2) 0.038(8) 0.039(7) 0.005(6) 0.057(10) 0.008(10)
C9 0.055(12) 0.043(7) 0.067(9) 0.020(6) 0.039(9) 0.023(8)
C4 0.068(13) 0.051(8) 0.076(9) 0.005(7) 0.058(9) -0.002(9)
C5 0.072(14) 0.052(9) 0.101(12) 0.010(8) 0.051(10) 0.010(10)
C6 0.059(14) 0.074(11) 0.097(12) -0.005(9) 0.048(10) -0.011(11)
C10 0.034(10) 0.050(7) 0.043(7) -0.001(5) 0.031(7) 0.004(7)
C11 0.050(11) 0.059(8) 0.026(6) 0.005(5) 0.019(6) 0.024(8)
C12 0.041(11) 0.060(8) 0.040(7) -0.008(6) 0.019(7) 0.010(7)
C23 0.101(14) 0.051(8) 0.032(6) 0.004(5) 0.023(7) 0.033(8)
C24 0.046(10) 0.063(8) 0.028(6) 0.005(5) 0.026(6) 0.024(7)
C25 0.043(10) 0.039(7) 0.037(6) -0.014(5) 0.013(6) -0.010(6)
C26 0.038(9) 0.029(6) 0.038(6) 0.004(4) 0.016(6) 0.008(6)
C27 0.053(10) 0.041(7) 0.014(5) 0.000(4) 0.004(5) 0.005(7)
N13 0.062(9) 0.057(6) 0.025(5) -0.004(4) 0.018(5) 0.010(6)
C28 0.043(9) 0.036(6) 0.022(5) 0.001(4) 0.017(5) 0.012(6)
C29 0.060(11) 0.049(7) 0.035(6) 0.004(5) 0.017(6) 0.005(7)
C30 0.073(12) 0.051(8) 0.034(6) -0.002(5) 0.016(7) 0.018(8)
C51 0.089(13) 0.059(8) 0.028(6) 0.005(5) 0.023(7) 0.008(8)
C31 0.084(12) 0.050(7) 0.027(6) -0.004(5) 0.036(7) 0.002(8)
C32 0.070(12) 0.042(7) 0.046(7) 0.010(5) 0.035(7) 0.026(7)
N10 0.064(9) 0.061(7) 0.037(6) -0.004(5) 0.018(6) 0.006(6)
C17 0.083(14) 0.070(10) 0.046(8) -0.008(7) 0.022(8) -0.006(9)
C16 0.115(18) 0.105(14) 0.063(10) -0.002(9) 0.004(10) -0.053(13)
C15 0.18(2) 0.130(16) 0.052(10) 0.015(10) -0.026(12) -0.128(17)
C39 0.159(12) 0.152(12) 0.148(10) 0.019(8) 0.051(8) -0.022(9)
C14 0.106(17) 0.104(13) 0.065(10) -0.010(9) 0.023(10) -0.055(12)
C13 0.084(14) 0.045(8) 0.047(7) 0.001(6) 0.017(8) -0.001(8)
C18 0.075(13) 0.063(9) 0.037(7) -0.006(6) 0.029(8) -0.004(8)
C19 0.053(12) 0.104(12) 0.026(6) -0.007(6) 0.002(7) -0.011(9)
C20 0.050(11) 0.074(9) 0.036(7) 0.010(6) 0.017(7) -0.013(8)
C21 0.085(13) 0.062(8) 0.037(7) 0.004(6) 0.044(8) 0.001(8)
C22 0.051(11) 0.047(7) 0.043(7) -0.011(5) 0.031(7) 0.012(7)
C35 0.071(12) 0.077(9) 0.023(6) 0.007(5) 0.028(7) 0.023(8)
C36 0.062(13) 0.085(11) 0.068(9) 0.018(7) 0.045(9) 0.031(9)
C33 0.058(13) 0.062(9) 0.061(8) 0.003(6) 0.037(8) -0.007(8)
C34 0.092(18) 0.116(16) 0.170(19) -0.032(13) 0.091(15) -0.047(14)
C37 0.057(11) 0.058(8) 0.023(5) 0.003(5) 0.031(6) 0.015(8)
C38 0.070(13) 0.099(11) 0.047(8) -0.031(7) 0.028(8) -0.013(10)
C47 0.072(12) 0.036(7) 0.051(7) 0.002(5) 0.033(7) 0.011(7)
C48 0.121(17) 0.067(10) 0.084(11) -0.031(8) 0.034(11) 0.031(11)
C49 0.135(18) 0.114(13) 0.086(11) 0.059(9) 0.095(12) 0.082(13)
C50 0.084(14) 0.094(11) 0.071(10) 0.034(8) 0.046(9) 0.053(10)
C52 0.115(16) 0.060(9) 0.070(9) 0.030(7) 0.054(10) 0.052(10)
C53 0.101(15) 0.076(10) 0.044(8) 0.016(7) 0.019(8) 0.004(10)
C54 0.098(15) 0.058(8) 0.048(8) -0.003(6) 0.034(8) -0.004(9)
C40 0.09(2) 0.09(2) 0.09(2) 0.003(7) 0.035(11) -0.005(7)
C41 0.10(3) 0.10(3) 0.10(3) 0.003(10) 0.042(13) -0.016(10)
C42 0.08(2) 0.08(2) 0.08(2) 0.002(10) 0.032(12) -0.005(10)
C40D 0.109(11) 0.108(11) 0.114(11) 0.000(6) 0.035(7) 0.001(7)
C41D 0.25(3) 0.24(3) 0.25(3) -0.002(7) 0.100(12) 0.000(7)
C42D 0.137(12) 0.132(12) 0.134(11) 0.001(7) 0.052(7) -0.006(7)
C43 0.075(14) 0.115(14) 0.052(9) 0.019(8) 0.022(9) -0.009(11)
C44 0.019(14) 0.047(12) 0.024(9) 0.002(7) 0.001(8) -0.001(10)
C45 0.08(2) 0.14(3) 0.027(11) 0.017(12) 0.015(12) -0.041(19)
C46 0.065(11) 0.074(10) 0.048(9) 0.025(7) 0.010(7) -0.004(8)
C44D 0.10(2) 0.11(2) 0.11(2) 0.001(10) 0.044(12) 0.003(10)
C45D 0.068(17) 0.075(16) 0.070(15) 0.011(9) 0.027(10) -0.003(10)
C46D 0.071(17) 0.070(16) 0.071(16) 0.005(9) 0.027(10) 0.005(10)
C1S 0.14(3) 0.35(4) 0.31(4) 0.29(4) 0.15(3) 0.15(3)
N2 0.072(11) 0.048(6) 0.037(5) 0.009(4) 0.037(6) 0.012(7)
N1 0.051(9) 0.047(6) 0.039(5) -0.003(4) 0.027(5) 0.007(6)
N3 0.084(11) 0.057(7) 0.049(7) 0.013(5) 0.040(7) 0.013(7)
N6 0.052(9) 0.066(7) 0.036(6) -0.009(5) 0.026(6) -0.010(6)
N7 0.067(10) 0.061(7) 0.063(7) 0.013(5) 0.048(7) 0.023(7)
N4 0.047(10) 0.065(8) 0.053(7) 0.000(5) 0.027(6) 0.003(7)
N5 0.067(11) 0.049(7) 0.086(8) -0.006(6) 0.062(8) -0.006(7)
N8 0.048(9) 0.056(6) 0.037(5) -0.012(4) 0.020(6) -0.013(6)
N9 0.060(10) 0.060(7) 0.046(6) -0.006(5) 0.034(6) 0.007(7)
N12 0.076(10) 0.060(6) 0.024(5) -0.001(4) 0.022(5) 0.025(6)
N11 0.063(9) 0.043(6) 0.033(5) 0.001(4) 0.026(5) 0.018(6)
O1S 0.094(9) 0.115(9) 0.038(5) 0.018(5) 0.031(5) 0.062(7)

loop_
_atom_type_symbol
_atom_type_description
_atom_type_scat_dispersion_real
_atom_type_scat_dispersion_imag
_atom_type_scat_source
C C 0.0033 0.0016 'International Tables Vol C Tables 4.2.6.8 and 6.1.1.4'
H H 0.0000 0.0000 'International Tables Vol C Tables 4.2.6.8 and 6.1.1.4'
B B 0.0013 0.0007 'International Tables Vol C Tables 4.2.6.8 and 6.1.1.4'
N N 0.0061 0.0033 'International Tables Vol C Tables 4.2.6.8 and 6.1.1.4'
O O 0.0106 0.0060 'International Tables Vol C Tables 4.2.6.8 and 6.1.1.4'
F F 0.0171 0.0103 'International Tables Vol C Tables 4.2.6.8 and 6.1.1.4'
P P 0.1023 0.0942 'International Tables Vol C Tables 4.2.6.8 and 6.1.1.4'
Fe Fe 0.3463 0.8444 'International Tables Vol C Tables 4.2.6.8 and 6.1.1.4'
Co Co 0.3494 0.9721 'International Tables Vol C Tables 4.2.6.8 and 6.1.1.4'

loop_
_geom_angle_atom_site_label_1
_geom_angle_atom_site_label_2
_geom_angle_atom_site_label_3
_geom_angle
_geom_angle_site_symmetry_1
_geom_angle_site_symmetry_3
N1 Co1 N2 97.0(4) . .
N1 Co1 N13 94.2(4) . .
N2 Co1 N13 93.5(4) . .
N1 Co1 N12 92.8(4) . .
N2 Co1 N12 166.7(4) . .
N13 Co1 N12 76.7(4) . .
N1 Co1 N11 92.1(4) . .
N2 Co1 N11 89.2(4) . .
N13 Co1 N11 172.8(4) . .
N12 Co1 N11 99.4(4) . .
N1 Co1 N10 170.0(3) . .
N2 Co1 N10 85.8(5) . .
N13 Co1 N10 95.2(4) . .
N12 Co1 N10 86.1(4) . .
N11 Co1 N10 78.3(4) . .
C1 Fe1 C2 85.0(5) . .
C1 Fe1 C3 85.6(5) . .
C2 Fe1 C3 86.7(5) . .
C1 Fe1 N4 175.3(5) . .
C2 Fe1 N4 93.0(5) . .
C3 Fe1 N4 90.1(5) . .
C1 Fe1 N8 92.4(4) . .
C2 Fe1 N8 90.8(5) . .
C3 Fe1 N8 176.9(5) . .
N4 Fe1 N8 91.9(4) . .
C1 Fe1 N6 91.9(5) . .
C2 Fe1 N6 176.9(5) . .
C3 Fe1 N6 92.7(5) . .
N4 Fe1 N6 90.1(5) . .
N8 Fe1 N6 89.7(4) . .
F4 P2 F4 179.995(1) 5_655 .
F4 P2 F6 87.0(4) 5_655 5_655
F4 P2 F6 93.0(4) . 5_655
F4 P2 F6 93.0(4) 5_655 .
F4 P2 F6 87.0(4) . .
F6 P2 F6 180.0(12) 5_655 .
F4 P2 F5 86.5(6) 5_655 5_655
F4 P2 F5 93.5(6) . 5_655
F6 P2 F5 91.5(7) 5_655 5_655
F6 P2 F5 88.5(7) . 5_655
F4 P2 F5 93.5(6) 5_655 .
F4 P2 F5 86.5(6) . .
F6 P2 F5 88.5(7) 5_655 .
F6 P2 F5 91.5(7) . .
F5 P2 F5 179.998(2) 5_655 .
F4 P2 F4D 64(2) 5_655 5_655
F4 P2 F4D 116(2) . 5_655
F6 P2 F4D 117(2) 5_655 5_655
F6 P2 F4D 63(2) . 5_655
F5 P2 F4D 136(2) 5_655 5_655
F5 P2 F4D 44(2) . 5_655
F4 P2 F4D 116(2) 5_655 .
F4 P2 F4D 64(2) . .
F6 P2 F4D 63(2) 5_655 .
F6 P2 F4D 117(2) . .
F5 P2 F4D 44(2) 5_655 .
F5 P2 F4D 136(2) . .
F4D P2 F4D 179.996(8) 5_655 .
F4 P2 F6D 86.2(13) 5_655 .
F4 P2 F6D 93.8(13) . .
F6 P2 F6D 146.4(14) 5_655 .
F6 P2 F6D 33.6(14) . .
F5 P2 F6D 55.2(16) 5_655 .
F5 P2 F6D 124.8(16) . .
F4D P2 F6D 89(3) 5_655 .
F4D P2 F6D 91(3) . .
F4 P2 F6D 93.8(13) 5_655 5_655
F4 P2 F6D 86.2(13) . 5_655
F6 P2 F6D 33.6(14) 5_655 5_655
F6 P2 F6D 146.4(14) . 5_655
F5 P2 F6D 124.8(16) 5_655 5_655
F5 P2 F6D 55.2(16) . 5_655
F4D P2 F6D 91(3) 5_655 5_655
F4D P2 F6D 89(3) . 5_655
F6D P2 F6D 179.997(7) . 5_655
F4 P2 F5D 86(2) 5_655 .
F4 P2 F5D 94(2) . .
F6 P2 F5D 123(3) 5_655 .
F6 P2 F5D 57(3) . .
F5 P2 F5D 144(2) 5_655 .
F5 P2 F5D 36(2) . .
F4D P2 F5D 22(3) 5_655 .
F4D P2 F5D 158(3) . .
F6D P2 F5D 89(3) . .
F6D P2 F5D 91(3) 5_655 .
F4 P2 F5D 94(2) 5_655 5_655
F4 P2 F5D 86(2) . 5_655
F6 P2 F5D 57(3) 5_655 5_655
F6 P2 F5D 123(3) . 5_655
F5 P2 F5D 36(2) 5_655 5_655
F5 P2 F5D 144(2) . 5_655
F4D P2 F5D 158(3) 5_655 5_655
F4D P2 F5D 22(3) . 5_655
F6D P2 F5D 91(3) . 5_655
F6D P2 F5D 89(3) 5_655 5_655
F5D P2 F5D 180(7) . 5_655
F1 P1 F1 123(2) . 2_656
F1 P1 F2 129.0(18) . .
F1 P1 F2 96.4(15) 2_656 .
F1 P1 F2 96.4(15) . 2_656
F1 P1 F2 129.0(18) 2_656 2_656
F2 P1 F2 79(3) . 2_656
F1 P1 F1D 86.6(11) . .
F1 P1 F1D 94.0(11) 2_656 .
F2 P1 F1D 56.7(15) . .
F2 P1 F1D 122.3(17) 2_656 .
F1 P1 F1D 94.0(11) . 2_656
F1 P1 F1D 86.6(11) 2_656 2_656
F2 P1 F1D 122.3(17) . 2_656
F2 P1 F1D 56.7(15) 2_656 2_656
F1D P1 F1D 178.9(13) . 2_656
F1 P1 F2D 95.9(16) . .
F1 P1 F2D 27.3(9) 2_656 .
F2 P1 F2D 113.2(14) . .
F2 P1 F2D 149.6(17) 2_656 .
F1D P1 F2D 86.1(9) . .
F1D P1 F2D 94.8(9) 2_656 .
F1 P1 F2D 27.3(9) . 2_656
F1 P1 F2D 95.9(16) 2_656 2_656
F2 P1 F2D 149.6(17) . 2_656
F2 P1 F2D 113.2(14) 2_656 2_656
F1D P1 F2D 94.8(9) . 2_656
F1D P1 F2D 86.1(9) 2_656 2_656
F2D P1 F2D 70.6(16) . 2_656
F1 P1 F3 164.1(16) . .
F1 P1 F3 49.7(14) 2_656 .
F2 P1 F3 67(2) . .
F2 P1 F3 83.8(18) 2_656 .
F1D P1 F3 106.8(13) . .
F1D P1 F3 72.8(12) 2_656 .
F2D P1 F3 77.0(14) . .
F2D P1 F3 139.4(15) 2_656 .
F1 P1 F3 49.7(14) . 2_656
F1 P1 F3 164.1(16) 2_656 2_656
F2 P1 F3 83.8(18) . 2_656
F2 P1 F3 67(2) 2_656 2_656
F1D P1 F3 72.8(13) . 2_656
F1D P1 F3 106.8(13) 2_656 2_656
F2D P1 F3 139.4(15) . 2_656
F2D P1 F3 77.0(14) 2_656 2_656
F3 P1 F3 142(2) . 2_656
F1 P1 F3D 80.0(16) . 2_656
F1 P1 F3D 157.0(17) 2_656 2_656
F2 P1 F3D 68.9(13) . 2_656
F2 P1 F3D 33.4(16) 2_656 2_656
F1D P1 F3D 92.3(15) . 2_656
F1D P1 F3D 86.8(14) 2_656 2_656
F2D P1 F3D 175.7(16) . 2_656
F2D P1 F3D 105.6(15) 2_656 2_656
F3 P1 F3D 107(2) . 2_656
F3 P1 F3D 36.4(14) 2_656 2_656
F1 P1 F3D 157.0(17) . .
F1 P1 F3D 80.0(16) 2_656 .
F2 P1 F3D 33.4(16) . .
F2 P1 F3D 68.9(13) 2_656 .
F1D P1 F3D 86.8(14) . .
F1D P1 F3D 92.3(15) 2_656 .
F2D P1 F3D 105.6(15) . .
F2D P1 F3D 175.7(16) 2_656 .
F3 P1 F3D 36.4(14) . .
F3 P1 F3D 107(2) 2_656 .
F3D P1 F3D 78(3) 2_656 .
F4D F5D P2 66(9) 5_655 .
F5D F4D P2 92(10) 5_655 .
F3 F1 P1 69.0(12) 2_656 .
F1 F3 P1 61.4(10) 2_656 .
N9 B1 N5 108.0(13) . .
N9 B1 N7 105.8(11) . .
N5 B1 N7 106.4(11) . .
N9 B1 H1 112.1 . .
N5 B1 H1 112.1 . .
N7 B1 H1 112.1 . .
N2 C2 Fe1 177.5(11) . .
N1 C1 Fe1 171.9(11) 5_667 .
N3 C3 Fe1 176.5(13) . .
N6 C7 C8 106.4(12) . .
N6 C7 C35 128.3(14) . .
C8 C7 C35 125.2(11) . .
C9 C8 C7 108.9(14) . .
C9 C8 H8 125.6 . .
C7 C8 H8 125.6 . .
N7 C9 C8 104.2(15) . .
N7 C9 C36 123.9(12) . .
C8 C9 C36 131.9(15) . .
N4 C4 C5 108.7(14) . .
N4 C4 C33 126.6(13) . .
C5 C4 C33 124.6(13) . .
C6 C5 C4 103.1(13) . .
C6 C5 H5 128.5 . .
C4 C5 H5 128.5 . .
C5 C6 N5 112.9(15) . .
C5 C6 C34 124.7(16) . .
N5 C6 C34 122.5(17) . .
N8 C10 C11 110.9(12) . .
N8 C10 C37 123.1(11) . .
C11 C10 C37 125.7(11) . .
C12 C11 C10 105.9(10) . .
C12 C11 H11 127.0 . .
C10 C11 H11 127.0 . .
C11 C12 N9 108.5(11) . .
C11 C12 C38 130.0(12) . .
N9 C12 C38 121.3(13) . .
N12 C23 C24 123.6(10) . .
N12 C23 H23 118.2 . .
C24 C23 H23 118.2 . .
C23 C24 C25 120.0(10) . .
C23 C24 H24 120.0 . .
C25 C24 H24 120.0 . .
C26 C25 C24 116.2(11) . .
C26 C25 C47 121.7(10) . .
C24 C25 C47 122.0(10) . .
C27 C26 C25 120.5(10) . .
C27 C26 H26 119.7 . .
C25 C26 H26 119.7 . .
N12 C27 C26 122.4(10) . .
N12 C27 C28 113.3(10) . .
C26 C27 C28 124.2(9) . .
C32 N13 C28 116.4(9) . .
C32 N13 Co1 126.2(8) . .
C28 N13 Co1 117.2(6) . .
N13 C28 C29 123.8(9) . .
N13 C28 C27 114.3(8) . .
C29 C28 C27 122.0(10) . .
C28 C29 C30 119.1(11) . .
C28 C29 H29 120.4 . .
C30 C29 H29 120.4 . .
C31 C30 C29 117.1(9) . .
C31 C30 C51 119.7(10) . .
C29 C30 C51 123.2(10) . .
C30 C51 C53 109.3(10) . .
C30 C51 C52 112.1(9) . .
C53 C51 C52 110.0(12) . .
C30 C51 C54 108.9(12) . .
C53 C51 C54 109.6(10) . .
C52 C51 C54 106.8(11) . .
C30 C31 C32 119.4(9) . .
C30 C31 H31 120.3 . .
C32 C31 H31 120.3 . .
N13 C32 C31 124.1(10) . .
N13 C32 H32 118.0 . .
C31 C32 H32 118.0 . .
C13 N10 C17 118.0(10) . .
C13 N10 Co1 128.0(8) . .
C17 N10 Co1 114.0(8) . .
N10 C17 C16 121.6(12) . .
N10 C17 C18 116.8(11) . .
C16 C17 C18 121.5(12) . .
C17 C16 C15 118.7(13) . .
C17 C16 H16 120.6 . .
C15 C16 H16 120.6 . .
C14 C15 C16 120.3(12) . .
C14 C15 C39 116.3(13) . .
C16 C15 C39 123.4(13) . .
C42D C39 C40D 118(2) . .
C42D C39 C41 65(2) . .
C40D C39 C41 81(2) . .
C42D C39 C42 117(3) . .
C40D C39 C42 37(2) . .
C41 C39 C42 113(2) . .
C42D C39 C15 119.0(18) . .
C40D C39 C15 112.1(18) . .
C41 C39 C15 93(3) . .
C42 C39 C15 124(3) . .
C42D C39 C40 50(2) . .
C40D C39 C40 134(2) . .
C41 C39 C40 114(2) . .
C42 C39 C40 103(2) . .
C15 C39 C40 111(3) . .
C42D C39 C41D 98.1(19) . .
C40D C39 C41D 100.9(18) . .
C41 C39 C41D 160(3) . .
C42 C39 C41D 65(2) . .
C15 C39 C41D 104(2) . .
C40 C39 C41D 51(2) . .
C15 C14 C13 116.0(12) . .
C15 C14 H14 122.0 . .
C13 C14 H14 122.0 . .
N10 C13 C14 125.1(12) . .
N10 C13 H13 117.5 . .
C14 C13 H13 117.5 . .
N11 C18 C19 119.7(12) . .
N11 C18 C17 115.8(11) . .
C19 C18 C17 124.4(13) . .
C20 C19 C18 120.1(12) . .
C20 C19 H19 120.0 . .
C18 C19 H19 120.0 . .
C21 C20 C19 118.2(11) . .
C21 C20 C43 122.3(12) . .
C19 C20 C43 119.5(12) . .
C20 C21 C22 121.7(12) . .
C20 C21 H21 119.2 . .
C22 C21 H21 119.2 . .
N11 C22 C21 120.2(12) . .
N11 C22 H22 119.9 . .
C21 C22 H22 119.9 . .
C7 C35 H35A 109.5 . .
C7 C35 H35B 109.5 . .
H35A C35 H35B 109.5 . .
C7 C35 H35C 109.5 . .
H35A C35 H35C 109.5 . .
H35B C35 H35C 109.5 . .
C9 C36 H36A 109.5 . .
C9 C36 H36B 109.5 . .
H36A C36 H36B 109.5 . .
C9 C36 H36C 109.5 . .
H36A C36 H36C 109.5 . .
H36B C36 H36C 109.5 . .
C4 C33 H33A 109.5 . .
C4 C33 H33B 109.5 . .
H33A C33 H33B 109.5 . .
C4 C33 H33C 109.5 . .
H33A C33 H33C 109.5 . .
H33B C33 H33C 109.5 . .
C6 C34 H34A 109.5 . .
C6 C34 H34B 109.5 . .
H34A C34 H34B 109.5 . .
C6 C34 H34C 109.5 . .
H34A C34 H34C 109.5 . .
H34B C34 H34C 109.5 . .
C10 C37 H37A 109.5 . .
C10 C37 H37B 109.5 . .
H37A C37 H37B 109.5 . .
C10 C37 H37C 109.5 . .
H37A C37 H37C 109.5 . .
H37B C37 H37C 109.5 . .
C12 C38 H38A 109.5 . .
C12 C38 H38B 109.5 . .
H38A C38 H38B 109.5 . .
C12 C38 H38C 109.5 . .
H38A C38 H38C 109.5 . .
H38B C38 H38C 109.5 . .
C49 C47 C48 110.6(12) . .
C49 C47 C50 107.2(13) . .
C48 C47 C50 108.1(11) . .
C49 C47 C25 112.2(10) . .
C48 C47 C25 106.5(11) . .
C50 C47 C25 112.2(10) . .
C47 C48 H48A 109.5 . .
C47 C48 H48B 109.5 . .
H48A C48 H48B 109.5 . .
C47 C48 H48C 109.5 . .
H48A C48 H48C 109.5 . .
H48B C48 H48C 109.5 . .
C47 C49 H49A 109.5 . .
C47 C49 H49B 109.5 . .
H49A C49 H49B 109.5 . .
C47 C49 H49C 109.5 . .
H49A C49 H49C 109.5 . .
H49B C49 H49C 109.5 . .
C47 C50 H50A 109.5 . .
C47 C50 H50B 109.5 . .
H50A C50 H50B 109.5 . .
C47 C50 H50C 109.5 . .
H50A C50 H50C 109.5 . .
H50B C50 H50C 109.5 . .
C51 C52 H52A 109.5 . .
C51 C52 H52B 109.5 . .
H52A C52 H52B 109.5 . .
C51 C52 H52C 109.5 . .
H52A C52 H52C 109.5 . .
H52B C52 H52C 109.5 . .
C51 C53 H53A 109.5 . .
C51 C53 H53B 109.5 . .
H53A C53 H53B 109.5 . .
C51 C53 H53C 109.5 . .
H53A C53 H53C 109.5 . .
H53B C53 H53C 109.5 . .
C51 C54 H54A 109.5 . .
C51 C54 H54B 109.5 . .
H54A C54 H54B 109.5 . .
C51 C54 H54C 109.5 . .
H54A C54 H54C 109.5 . .
H54B C54 H54C 109.5 . .
C39 C40 H40A 109.5 . .
C39 C40 H40B 109.5 . .
H40A C40 H40B 109.5 . .
C39 C40 H40C 109.5 . .
H40A C40 H40C 109.5 . .
H40B C40 H40C 109.5 . .
C39 C41 H41A 109.5 . .
C39 C41 H41B 109.5 . .
H41A C41 H41B 109.5 . .
C39 C41 H41C 109.5 . .
H41A C41 H41C 109.5 . .
H41B C41 H41C 109.5 . .
C39 C42 H42A 109.5 . .
C39 C42 H42B 109.5 . .
H42A C42 H42B 109.5 . .
C39 C42 H42C 109.5 . .
H42A C42 H42C 109.5 . .
H42B C42 H42C 109.5 . .
C39 C40D H40D 109.5 . .
C39 C40D H40E 109.5 . .
H40D C40D H40E 109.5 . .
C39 C40D H40F 109.5 . .
H40D C40D H40F 109.5 . .
H40E C40D H40F 109.5 . .
C39 C41D H41D 109.5 . .
C39 C41D H41E 109.5 . .
H41D C41D H41E 109.5 . .
C39 C41D H41F 109.5 . .
H41D C41D H41F 109.5 . .
H41E C41D H41F 109.5 . .
C39 C42D H42D 109.5 . .
C39 C42D H42E 109.5 . .
H42D C42D H42E 109.5 . .
C39 C42D H42F 109.5 . .
H42D C42D H42F 109.5 . .
H42E C42D H42F 109.5 . .
C45 C43 C46D 45.9(15) . .
C45 C43 C44 116.7(13) . .
C46D C43 C44 128.5(19) . .
C45 C43 C20 109.6(13) . .
C46D C43 C20 118.6(19) . .
C44 C43 C20 112.9(11) . .
C45 C43 C44D 129(2) . .
C46D C43 C44D 112(2) . .
C44 C43 C44D 31.6(18) . .
C20 C43 C44D 120(2) . .
C45 C43 C46 109.2(15) . .
C46D C43 C46 63.4(18) . .
C44 C43 C46 103.5(13) . .
C20 C43 C46 103.9(12) . .
C44D C43 C46 72(2) . .
C45 C43 C45D 51.3(15) . .
C46D C43 C45D 94.9(17) . .
C44 C43 C45D 75.1(16) . .
C20 C43 C45D 102.4(17) . .
C44D C43 C45D 103(2) . .
C46 C43 C45D 151.7(17) . .
C43 C44 H44A 109.5 . .
C43 C44 H44B 109.5 . .
H44A C44 H44B 109.5 . .
C43 C44 H44C 109.5 . .
H44A C44 H44C 109.5 . .
H44B C44 H44C 109.5 . .
C43 C45 H45A 109.5 . .
C43 C45 H45B 109.5 . .
H45A C45 H45B 109.5 . .
C43 C45 H45C 109.5 . .
H45A C45 H45C 109.5 . .
H45B C45 H45C 109.5 . .
C43 C46 H46A 109.5 . .
C43 C46 H46B 109.5 . .
H46A C46 H46B 109.5 . .
C43 C46 H46C 109.5 . .
H46A C46 H46C 109.5 . .
H46B C46 H46C 109.5 . .
C43 C44D H44D 109.5 . .
C43 C44D H44E 109.5 . .
H44D C44D H44E 109.5 . .
C43 C44D H44F 109.5 . .
H44D C44D H44F 109.5 . .
H44E C44D H44F 109.5 . .
C43 C45D H45D 109.5 . .
C43 C45D H45E 109.5 . .
H45D C45D H45E 109.5 . .
C43 C45D H45F 109.5 . .
H45D C45D H45F 109.5 . .
H45E C45D H45F 109.5 . .
C43 C46D H46D 109.5 . .
C43 C46D H46E 109.5 . .
H46D C46D H46E 109.5 . .
C43 C46D H46F 109.5 . .
H46D C46D H46F 109.5 . .
H46E C46D H46F 109.5 . .
O1S C1S H1S1 109.5 . .
O1S C1S H1S2 109.5 . .
H1S1 C1S H1S2 109.5 . .
O1S C1S H1S3 109.5 . .
H1S1 C1S H1S3 109.5 . .
H1S2 C1S H1S3 109.5 . .
C2 N2 Co1 165.6(11) . .
C1 N1 Co1 170.3(10) 5_667 .
C7 N6 N7 109.4(12) . .
C7 N6 Fe1 134.6(11) . .
N7 N6 Fe1 116.0(7) . .
N6 N7 C9 111.0(11) . .
N6 N7 B1 121.1(13) . .
C9 N7 B1 127.9(14) . .
C4 N4 N5 107.3(12) . .
C4 N4 Fe1 135.6(11) . .
N5 N4 Fe1 117.0(8) . .
C6 N5 N4 108.0(13) . .
C6 N5 B1 131.9(15) . .
N4 N5 B1 120.1(11) . .
C10 N8 N9 105.5(10) . .
C10 N8 Fe1 138.2(10) . .
N9 N8 Fe1 116.3(7) . .
C12 N9 N8 109.1(10) . .
C12 N9 B1 130.9(13) . .
N8 N9 B1 119.9(10) . .
C23 N12 C27 117.3(10) . .
C23 N12 Co1 125.0(8) . .
C27 N12 Co1 116.6(8) . .
C22 N11 C18 120.1(10) . .
C22 N11 Co1 125.2(8) . .
C18 N11 Co1 114.1(8) . .
C1S O1S H1S 109.5 . .

loop_
_geom_bond_atom_site_label_1
_geom_bond_atom_site_label_2
_geom_bond_distance
_geom_bond_site_symmetry_2
Co1 N1 2.093(12) .
Co1 N2 2.105(13) .
Co1 N13 2.112(9) .
Co1 N12 2.127(10) .
Co1 N11 2.130(9) .
Co1 N10 2.149(10) .
Fe1 C1 1.916(15) .
Fe1 C2 1.923(18) .
Fe1 C3 1.936(13) .
Fe1 N4 2.002(12) .
Fe1 N8 2.002(10) .
Fe1 N6 2.019(12) .
P2 F4 1.599(8) 5_655
P2 F4 1.599(8) .
P2 F6 1.602(9) 5_655
P2 F6 1.602(9) .
P2 F5 1.620(13) 5_655
P2 F5 1.620(13) .
P2 F4D 1.63(5) 5_655
P2 F4D 1.63(5) .
P2 F6D 1.68(4) .
P2 F6D 1.68(4) 5_655
P2 F5D 1.78(8) .
P2 F5D 1.78(8) 5_655
P1 F1 1.584(14) .
P1 F1 1.584(14) 2_656
P1 F2 1.657(18) .
P1 F2 1.657(18) 2_656
P1 F1D 1.669(15) .
P1 F1D 1.669(15) 2_656
P1 F2D 1.671(14) .
P1 F2D 1.672(14) 2_656
P1 F3 1.684(17) .
P1 F3 1.684(17) 2_656
P1 F3D 1.699(18) 2_656
P1 F3D 1.699(18) .
F5D F4D 0.67(7) 5_655
F4D F5D 0.67(7) 5_655
F1 F3 1.38(4) 2_656
F3 F1 1.38(4) 2_656
B1 N9 1.551(19) .
B1 N5 1.56(2) .
B1 N7 1.569(17) .
B1 H1 1.0000 .
C2 N2 1.166(17) .
C1 N1 1.196(15) 5_667
C3 N3 1.164(14) .
C7 N6 1.331(15) .
C7 C8 1.45(2) .
C7 C35 1.461(18) .
C8 C9 1.405(18) .
C8 H8 0.9500 .
C9 N7 1.386(17) .
C9 C36 1.47(2) .
C4 N4 1.363(16) .
C4 C5 1.48(2) .
C4 C33 1.48(2) .
C5 C6 1.35(2) .
C5 H5 0.9500 .
C6 N5 1.356(18) .
C6 C34 1.59(2) .
C10 N8 1.358(14) .
C10 C11 1.416(17) .
C10 C37 1.442(16) .
C11 C12 1.381(18) .
C11 H11 0.9500 .
C12 N9 1.381(15) .
C12 C38 1.527(19) .
C23 N12 1.357(15) .
C23 C24 1.384(16) .
C23 H23 0.9500 .
C24 C25 1.433(15) .
C24 H24 0.9500 .
C25 C26 1.414(15) .
C25 C47 1.569(17) .
C26 C27 1.394(15) .
C26 H26 0.9500 .
C27 N12 1.378(13) .
C27 C28 1.524(14) .
N13 C32 1.353(12) .
N13 C28 1.367(12) .
C28 C29 1.405(13) .
C29 C30 1.426(14) .
C29 H29 0.9500 .
C30 C31 1.408(15) .
C30 C51 1.554(14) .
C51 C53 1.558(17) .
C51 C52 1.565(17) .
C51 C54 1.59(2) .
C31 C32 1.410(13) .
C31 H31 0.9500 .
C32 H32 0.9500 .
N10 C13 1.360(13) .
N10 C17 1.373(14) .
C17 C16 1.398(16) .
C17 C18 1.475(17) .
C16 C15 1.432(16) .
C16 H16 0.9500 .
C15 C14 1.407(17) .
C15 C39 1.563(17) .
C39 C42D 1.464(17) .
C39 C40D 1.529(17) .
C39 C41 1.533(19) .
C39 C42 1.540(19) .
C39 C40 1.572(19) .
C39 C41D 1.79(4) .
C14 C13 1.409(15) .
C14 H14 0.9500 .
C13 H13 0.9500 .
C18 N11 1.392(17) .
C18 C19 1.448(17) .
C19 C20 1.409(18) .
C19 H19 0.9500 .
C20 C21 1.373(18) .
C20 C43 1.532(17) .
C21 C22 1.436(16) .
C21 H21 0.9500 .
C22 N11 1.364(14) .
C22 H22 0.9500 .
C35 H35A 0.9800 .
C35 H35B 0.9800 .
C35 H35C 0.9800 .
C36 H36A 0.9800 .
C36 H36B 0.9800 .
C36 H36C 0.9800 .
C33 H33A 0.9800 .
C33 H33B 0.9800 .
C33 H33C 0.9800 .
C34 H34A 0.9800 .
C34 H34B 0.9800 .
C34 H34C 0.9800 .
C37 H37A 0.9800 .
C37 H37B 0.9800 .
C37 H37C 0.9800 .
C38 H38A 0.9800 .
C38 H38B 0.9800 .
C38 H38C 0.9800 .
C47 C49 1.528(18) .
C47 C48 1.562(19) .
C47 C50 1.563(18) .
C48 H48A 0.9800 .
C48 H48B 0.9800 .
C48 H48C 0.9800 .
C49 H49A 0.9800 .
C49 H49B 0.9800 .
C49 H49C 0.9800 .
C50 H50A 0.9800 .
C50 H50B 0.9800 .
C50 H50C 0.9800 .
C52 H52A 0.9800 .
C52 H52B 0.9800 .
C52 H52C 0.9800 .
C53 H53A 0.9800 .
C53 H53B 0.9800 .
C53 H53C 0.9800 .
C54 H54A 0.9800 .
C54 H54B 0.9800 .
C54 H54C 0.9800 .
C40 H40A 0.9800 .
C40 H40B 0.9800 .
C40 H40C 0.9800 .
C41 H41A 0.9800 .
C41 H41B 0.9800 .
C41 H41C 0.9800 .
C42 H42A 0.9800 .
C42 H42B 0.9800 .
C42 H42C 0.9800 .
C40D H40D 0.9800 .
C40D H40E 0.9800 .
C40D H40F 0.9800 .
C41D H41D 0.9800 .
C41D H41E 0.9800 .
C41D H41F 0.9800 .
C42D H42D 0.9800 .
C42D H42E 0.9800 .
C42D H42F 0.9800 .
C43 C45 1.496(16) .
C43 C46D 1.525(18) .
C43 C44 1.528(15) .
C43 C44D 1.533(19) .
C43 C46 1.609(16) .
C43 C45D 1.635(18) .
C44 H44A 0.9800 .
C44 H44B 0.9800 .
C44 H44C 0.9800 .
C45 H45A 0.9800 .
C45 H45B 0.9800 .
C45 H45C 0.9800 .
C46 H46A 0.9800 .
C46 H46B 0.9800 .
C46 H46C 0.9800 .
C44D H44D 0.9800 .
C44D H44E 0.9800 .
C44D H44F 0.9800 .
C45D H45D 0.9800 .
C45D H45E 0.9800 .
C45D H45F 0.9800 .
C46D H46D 0.9800 .
C46D H46E 0.9800 .
C46D H46F 0.9800 .
C1S O1S 1.45(3) .
C1S H1S1 0.9800 .
C1S H1S2 0.9800 .
C1S H1S3 0.9800 .
N1 C1 1.196(15) 5_667
N6 N7 1.383(15) .
N4 N5 1.391(16) .
N8 N9 1.418(14) .
O1S H1S 0.8400 .
